data_1530608
loop_
_publ_author_name
'Porai-Koshits, M.A.'
'Kukina, G.A.'
'Nikolaev, V.P.'

_publ_section_title
;
 Crystal structure of potassium tetranitroplatinate
;
_journal_name_full
;
Koordinatsionnaya Khimiya (= Coordination Chemistry (USSR))
;
_journal_page_first 1435
_journal_page_last 1440
_journal_volume 4
_journal_year 1978
_chemical_formula_sum 'K2 N4 O8 Pt'
_chemical_name_systematic 'K2 (Pt (N O2)4)'
_space_group_IT_number 14
_symmetry_space_group_name_Hall '-P 2yab'
_symmetry_space_group_name_H-M 'P 1 21/a 1'
_cell_angle_alpha 90
_cell_angle_beta 95.93
_cell_angle_gamma 90
_cell_formula_units_Z 4
_cell_length_a 7.771
_cell_length_b 12.795
_cell_length_c 9.219
_cell_volume 911.740
_citation_journal_id_ASTM KOKHDC
_cod_data_source_file Porai-Koshits_KOKHDC_1978_633.cif
_cod_data_source_block K2N4O8Pt1
_cod_original_cell_volume 911.7396
_cod_original_sg_symbol_Hall '-P 2ybc (z,y,-x)'
_cod_original_formula_sum 'K2 N4 O8 Pt1'
_cod_database_code 1530608

loop_
_symmetry_equiv_pos_as_xyz
x,y,z
-x+1/2,y+1/2,-z
-x,-y,-z
x-1/2,-y-1/2,z

loop_
_atom_site_label
_atom_site_type_symbol
_atom_site_fract_x
_atom_site_fract_y
_atom_site_fract_z
_atom_site_occupancy
_atom_site_U_iso_or_equiv
N1 N+3 0.0676 0.13 -0.1052 1 0.0
O3 O-2 0.3588 -0.052 0.0816 1 0.0
O4 O-2 0.2486 -0.1253 -0.1166 1 0.0
O8 O-2 0.1046 0.153 0.3012 1 0.0
O7 O-2 -0.0769 0.2153 0.4405 1 0.0
Pt1 Pt+2 0 0 0 1 0.0
N2 N+3 0.2357 -0.0704 -0.0171 1 0.0
K1 K+1 0.4191 0.1562 0.1875 1 0.0
N3 N+3 -0.255 -0.0258 0.4155 1 0.0
O1 O-2 0.2063 0.1754 -0.0666 1 0.0
O2 O-2 -0.0291 0.1661 -0.2065 1 0.0
O5 O-2 -0.3584 0.0492 0.4076 1 0.0
O6 O-2 -0.2932 -0.1131 0.386 1 0.0
N4 N+3 0.0059 0.1406 0.4002 1 0.0
Pt2 Pt+2 0 0 0.5 1 0.0
K2 K+1 0.1499 0.3194 0.6584 1 0.0
